data_7221483
loop_
_publ_author_name
'Kuang, X.'
'Niu, H.J.'
'Allix, M.M.B.'
'Claridge, J.B.'
'Rosseinsky, M.J.'
'Iddles, D.M.'
'Ibberson, R.M.'

_publ_section_title
;
 Crstal structure, microwave dielectric properties and AC conductivity of
 B-cation hexagonal perovskites La5 M(x) Ti(4-x) O15 (x = 0.5, 1; M = Zn,
 Mg, Ga, Al)
;
_journal_name_full 'Journal of Materials Chemistry'
_journal_page_first 1038
_journal_page_last 1045
_journal_volume 16
_journal_year 2006
_chemical_formula_sum 'Ga La5 O15 Ti3'
_chemical_name_systematic 'La5 Ga Ti3 O15'
_space_group_IT_number 165
_symmetry_space_group_name_Hall '-P 3 2"c'
_symmetry_space_group_name_H-M 'P -3 c 1'
_cell_angle_alpha 90
_cell_angle_beta 90
_cell_angle_gamma 120
_cell_formula_units_Z 2
_cell_length_a 5.545747
_cell_length_b 5.545747
_cell_length_c 21.95905
_cell_volume 584.877
_citation_journal_id_ASTM JMACEP
_cod_data_source_file Kuang_JMACEP_2006_793.cif
_cod_data_source_block Ga1La5O15Ti3
_cod_original_cell_volume 584.8766
_cod_original_formula_sum 'Ga1 La5 O15 Ti3'
_cod_database_code 7221483

loop_
_symmetry_equiv_pos_as_xyz
x,y,z
-y,x-y,z
-x+y,-x,z
y,x,-z+1/2
-x,-x+y,-z+1/2
x-y,-y,-z+1/2
-x,-y,-z
y,-x+y,-z
x-y,x,-z
-y,-x,z-1/2
x,x-y,z-1/2
-x+y,y,z-1/2

loop_
_atom_site_label
_atom_site_type_symbol
_atom_site_fract_x
_atom_site_fract_y
_atom_site_fract_z
_atom_site_occupancy
_atom_site_U_iso_or_equiv
O3 O-2 0.553 0 0.25 1 0.0
O1 O-2 0.8942 0.2332 0.5525 1 0.0
La3 La+3 0 0 0.25 1 0.0
Ga1 Ga+3 0 0 0.4089 0.114 0.0
Ti2 Ti+4 0.6667 0.3333 0.2984 0.614 0.0
Ga2 Ga+3 0.6667 0.3333 0.2984 0.389 0.0
O2 O-2 0.3293 0.1117 0.34888 1 0.0
Ti1 Ti+4 0 0 0.4089 0.886 0.0
La1 La+3 0.6667 0.3333 0.46189 1 0.0
La2 La+3 0.3333 0.6667 0.35577 1 0.0
